data_7154580
loop_
_publ_author_name
'Iakovenko, Roman O.'
'Kazakova, Anna N.'
'Muzalevskiy, Vasiliy M.'
'Ivanov, Alexander Yu'
'Boyarskaya, Irina A.'
'Chicca, Andrea'
'Petrucci, Vanessa'
'Gertsch, J\"urg'
'Krasavin, Mikhail'
'Starova, Galina L.'
'Zolotarev, Andrey A.'
'Avdontceva, Margarita S.'
'Nenajdenko, Valentine G.'
'Vasilyev, Aleksander V.'

_publ_section_title
;
 Reactions of CF3-enones with arenes under superelectrophilic activation:
 a pathway to trans-1,3-diaryl-1-CF3-indanes, new cannabinoid receptor
 ligands.
;
_journal_issue 33
_journal_name_full 'Organic &amp; biomolecular chemistry'
_journal_page_first 8827
_journal_page_last 8842
_journal_paper_doi 10.1039/c5ob01072a
_journal_volume 13
_journal_year 2015
_chemical_formula_moiety 'C22 H16 Cl F3'
_chemical_formula_sum 'C22 H16 Cl F3'
_chemical_formula_weight 372.80
_chemical_name_systematic
;
 ? 
;
_space_group_crystal_system monoclinic
_space_group_IT_number 14
_space_group_name_Hall '-P 2ybc'
_space_group_name_H-M_alt 'P 1 21/c 1'
_symmetry_space_group_name_Hall '-P 2ybc'
_symmetry_space_group_name_H-M 'P 1 21/c 1'
_atom_sites_solution_hydrogens geom
_atom_sites_solution_primary direct
_atom_sites_solution_secondary difmap
_audit_creation_date 2014-04-17
_audit_creation_method
;
Olex2 1.2
(compiled 2014.03.20 svn.r2914 for OlexSys, GUI svn.r4816)
;
_audit_update_record
;
2015-02-04 deposited with the CCDC.
2015-07-07 downloaded from the CCDC.
;
_cell_angle_alpha 90.00
_cell_angle_beta 90.018(3)
_cell_angle_gamma 90.00
_cell_formula_units_Z 4
_cell_length_a 10.5842(4)
_cell_length_b 9.2772(3)
_cell_length_c 17.8208(6)
_cell_measurement_reflns_used 3108
_cell_measurement_temperature 100(2)
_cell_measurement_theta_max 75.4450
_cell_measurement_theta_min 4.9630
_cell_volume 1749.86(11)
_computing_cell_refinement
'CrysAlisPro, Agilent Technologies, Version 1.171.36.32 (release 02-08-2013 CrysAlis171 .NET) (compiled Aug 2 2013,16:46:58)'
_computing_data_collection
'CrysAlisPro, Agilent Technologies, Version 1.171.36.32 (release 02-08-2013 CrysAlis171 .NET) (compiled Aug 2 2013,16:46:58)'
_computing_data_reduction
'CrysAlisPro, Agilent Technologies, Version 1.171.36.32 (release 02-08-2013 CrysAlis171 .NET) (compiled Aug 2 2013,16:46:58)'
_computing_molecular_graphics 'Olex2 (Dolomanov et al., 2009)'
_computing_publication_material 'Olex2 (Dolomanov et al., 2009)'
_computing_structure_refinement 'ShelXL (Sheldrick, 2008)'
_computing_structure_solution 'ShelXS (Sheldrick, 2008)'
_diffrn_ambient_temperature 100(2)
_diffrn_detector_area_resol_mean 10.3829
_diffrn_measured_fraction_theta_full 0.964
_diffrn_measured_fraction_theta_max 0.964
_diffrn_measurement_details
;
  1 omega  -13.00   14.00   1.0000    1.0000
omega____ theta____ kappa____ phi______ frames
    -      -40.1287   38.0000   60.0000 27

  2 omega  -50.00   29.00   1.0000    1.0000
omega____ theta____ kappa____ phi______ frames
    -      -40.1287   38.0000  -30.0000 79

  3 omega  -47.00  -15.00   1.0000    1.0000
omega____ theta____ kappa____ phi______ frames
    -      -40.1287   38.0000   60.0000 32

  4 omega   60.00  102.00   1.0000    1.0000
omega____ theta____ kappa____ phi______ frames
    -       40.1287  178.0000 -180.0000 42

  5 omega   55.00  104.00   1.0000    1.0000
omega____ theta____ kappa____ phi______ frames
    -       40.1287 -178.0000  -90.0000 49

  6 omega  140.00  166.00   1.0000    3.0000
omega____ theta____ kappa____ phi______ frames
    -      113.0000   30.0000  -90.0000 26

  7 omega   38.00   90.00   1.0000    3.0000
omega____ theta____ kappa____ phi______ frames
    -      113.0000  -45.0000  -90.0000 52

  8 omega   49.00   94.00   1.0000    3.0000
omega____ theta____ kappa____ phi______ frames
    -      113.0000  -61.0000 -120.0000 45

  9 omega   43.00   78.00   1.0000    3.0000
omega____ theta____ kappa____ phi______ frames
    -      113.0000  -30.0000 -180.0000 35

 10 omega  118.00  143.00   1.0000    3.0000
omega____ theta____ kappa____ phi______ frames
    -      113.0000  -61.0000 -120.0000 25

 11 omega   49.00   95.00   1.0000    3.0000
omega____ theta____ kappa____ phi______ frames
    -      113.0000  -45.0000  150.0000 46

 12 omega   95.00  121.00   1.0000    3.0000
omega____ theta____ kappa____ phi______ frames
    -      113.0000  178.0000   90.0000 26

 13 omega   37.00   78.00   1.0000    3.0000
omega____ theta____ kappa____ phi______ frames
    -      113.0000  -30.0000   30.0000 41

 14 omega  131.00  170.00   1.0000    3.0000
omega____ theta____ kappa____ phi______ frames
    -      113.0000  112.0000   30.0000 39

 15 omega  117.00  173.00   1.0000    3.0000
omega____ theta____ kappa____ phi______ frames
    -      113.0000  -15.0000  -30.0000 56

 16 omega   30.00   91.00   1.0000    3.0000
omega____ theta____ kappa____ phi______ frames
    -      113.0000  -15.0000  -30.0000 61

 17 omega   83.00  130.00   1.0000    1.0000
omega____ theta____ kappa____ phi______ frames
    -       40.1287  178.0000   60.0000 47

 18 omega   98.00  130.00   1.0000    1.0000
omega____ theta____ kappa____ phi______ frames
    -       40.1287  178.0000 -120.0000 32

 19 omega   84.00  142.00   1.0000    3.0000
omega____ theta____ kappa____ phi______ frames
    -      113.0000   61.0000   30.0000 58

 20 omega   70.00   95.00   1.0000    3.0000
omega____ theta____ kappa____ phi______ frames
    -      113.0000 -112.0000  -90.0000 25

 21 omega   49.00   75.00   1.0000    3.0000
omega____ theta____ kappa____ phi______ frames
    -      113.0000  -15.0000  120.0000 26

 22 omega  127.00  175.00   1.0000    3.0000
omega____ theta____ kappa____ phi______ frames
    -      113.0000   45.0000    0.0000 48

 23 omega   88.00  123.00   1.0000    3.0000
omega____ theta____ kappa____ phi______ frames
    -      113.0000  178.0000 -150.0000 35

 24 omega   37.00   66.00   1.0000    3.0000
omega____ theta____ kappa____ phi______ frames
    -      113.0000 -112.0000  -90.0000 29

 25 omega   62.00   87.00   1.0000    3.0000
omega____ theta____ kappa____ phi______ frames
    -      113.0000  -45.0000   60.0000 25

 26 omega  102.00  127.00   1.0000    3.0000
omega____ theta____ kappa____ phi______ frames
    -      113.0000   45.0000 -180.0000 25

 27 omega   94.00  106.00   1.0000    3.0000
omega____ theta____ kappa____ phi______ frames
    -      113.0000   45.0000   30.0000 12
;
_diffrn_measurement_device_type 'SuperNova, Dual, Cu at zero, Atlas'
_diffrn_measurement_method '\w scans'
_diffrn_orient_matrix_UB_11 0.0858542000
_diffrn_orient_matrix_UB_12 0.0106543000
_diffrn_orient_matrix_UB_13 0.0696091000
_diffrn_orient_matrix_UB_21 0.0639288000
_diffrn_orient_matrix_UB_22 0.1347522000
_diffrn_orient_matrix_UB_23 -0.0333606000
_diffrn_orient_matrix_UB_31 -0.0986156000
_diffrn_orient_matrix_UB_32 0.0964792000
_diffrn_orient_matrix_UB_33 0.0389169000
_diffrn_radiation_monochromator mirror
_diffrn_radiation_type CuK\a
_diffrn_radiation_wavelength 1.54184
_diffrn_reflns_av_R_equivalents 0.0310
_diffrn_reflns_av_unetI/netI 0.0352
_diffrn_reflns_limit_h_max 10
_diffrn_reflns_limit_h_min -12
_diffrn_reflns_limit_k_max 11
_diffrn_reflns_limit_k_min -9
_diffrn_reflns_limit_l_max 21
_diffrn_reflns_limit_l_min -20
_diffrn_reflns_number 7629
_diffrn_reflns_theta_full 67.50
_diffrn_reflns_theta_max 67.50
_diffrn_reflns_theta_min 4.18
_diffrn_source 'SuperNova (Cu) X-ray Source'
_exptl_absorpt_coefficient_mu 2.222
_exptl_absorpt_correction_T_max 1.00000
_exptl_absorpt_correction_T_min 0.59546
_exptl_absorpt_correction_type multi-scan
_exptl_absorpt_process_details
'CrysAlisPro, Agilent Technologies, Version 1.171.36.32 (release 02-08-2013 CrysAlis171 .NET) (compiled Aug 2 2013,16:46:58) Empirical absorption correction using spherical harmonics, implemented in SCALE3 ABSPACK scaling algorithm.'
_exptl_crystal_density_diffrn 1.415
_exptl_crystal_density_method 'not measured'
_exptl_crystal_F_000 768
_exptl_crystal_size_max 0.19
_exptl_crystal_size_mid 0.15
_exptl_crystal_size_min 0.08
_refine_diff_density_max 0.299
_refine_diff_density_min -0.302
_refine_diff_density_rms 0.054
_refine_ls_extinction_method none
_refine_ls_goodness_of_fit_ref 1.029
_refine_ls_hydrogen_treatment constr
_refine_ls_matrix_type full
_refine_ls_number_parameters 235
_refine_ls_number_reflns 3031
_refine_ls_number_restraints 0
_refine_ls_restrained_S_all 1.029
_refine_ls_R_factor_all 0.0442
_refine_ls_R_factor_gt 0.0356
_refine_ls_shift/su_max 0.000
_refine_ls_shift/su_mean 0.000
_refine_ls_structure_factor_coef Fsqd
_refine_ls_weighting_details 'calc w=1/[\s^2^(Fo^2^)+(0.0531P)^2^+0.5078P] where P=(Fo^2^+2Fc^2^)/3'
_refine_ls_weighting_scheme calc
_refine_ls_wR_factor_gt 0.0894
_refine_ls_wR_factor_ref 0.0983
_reflns_number_gt 2592
_reflns_number_total 3031
_reflns_threshold_expression >2sigma(I)
_cod_data_source_file c5ob01072a2.cif
_cod_data_source_block 122
_cod_depositor_comments 'Adding full bibliography for 7154577--7154582.cif.'
_cod_original_cell_volume 1749.87(10)
_cod_database_code 7154580
_chemical_oxdiff_formula 'C10 h10 F3 P Cl'
_reflns_odcompleteness_completeness 88.94
_reflns_odcompleteness_iscentric 1
_reflns_odcompleteness_theta 80.95
_olex2_refinement_description
;
1. Fixed Uiso
 At 1.2 times of:
  All C(H) groups, All C(H,H) groups
2.a Ternary CH refined with riding coordinates:
 C7(H7)
2.b Secondary CH2 refined with riding coordinates:
 C8(H8A,H8B)
2.c Aromatic/amide H refined with riding coordinates:
 C19(H19), C3(H3), C6(H6), C16(H16), C22(H22), C2(H2), C15(H15), C23(H23),
 C18(H18), C24(H24), C26(H26), C25(H25), C1(H1)
;

loop_
_space_group_symop_id
_space_group_symop_operation_xyz
1 'x, y, z'
2 '-x, y+1/2, -z+1/2'
3 '-x, -y, -z'
4 'x, -y-1/2, z-1/2'

loop_
_atom_site_label
_atom_site_type_symbol
_atom_site_fract_x
_atom_site_fract_y
_atom_site_fract_z
_atom_site_U_iso_or_equiv
_atom_site_adp_type
_atom_site_occupancy
_atom_site_calc_flag
_atom_site_refinement_flags_posn
Cl20 Cl 0.06395(4) 0.30935(5) 0.08152(2) 0.02839(14) Uani 1 d .
F11 F 0.16909(11) -0.43735(12) -0.17990(6) 0.0303(3) Uani 1 d .
F13 F 0.07526(11) -0.38637(12) -0.28384(7) 0.0328(3) Uani 1 d .
F12 F 0.25300(11) -0.49986(11) -0.28507(6) 0.0306(3) Uani 1 d .
C19 C 0.19600(17) 0.21015(19) -0.12265(10) 0.0232(4) Uani 1 d .
H19 H 0.2131 0.2582 -0.1673 0.028 Uiso 1 calc R
C4 C 0.38337(16) -0.11907(18) -0.16370(9) 0.0198(4) Uani 1 d .
C3 C 0.48369(17) -0.09183(19) -0.11632(10) 0.0232(4) Uani 1 d .
H3 H 0.4889 -0.0048 -0.0906 0.028 Uiso 1 calc R
C10 C 0.19001(18) -0.39292(19) -0.25106(10) 0.0238(4) Uani 1 d .
C6 C 0.46755(17) -0.3551(2) -0.19302(10) 0.0230(4) Uani 1 d .
H6 H 0.4619 -0.4426 -0.2183 0.028 Uiso 1 calc R
C14 C 0.21990(16) 0.06301(19) -0.11734(10) 0.0203(3) Uani 1 d .
C7 C 0.27243(16) -0.02130(18) -0.18293(9) 0.0202(4) Uani 1 d .
H7 H 0.2990 0.0466 -0.2220 0.024 Uiso 1 calc R
C16 C 0.14360(17) 0.0676(2) 0.01119(10) 0.0230(4) Uani 1 d .
H16 H 0.1256 0.0200 0.0558 0.028 Uiso 1 calc R
C22 C 0.20006(18) -0.17672(19) -0.38685(10) 0.0239(4) Uani 1 d .
H22 H 0.1161 -0.1757 -0.3715 0.029 Uiso 1 calc R
C2 C 0.57705(18) -0.1961(2) -0.10743(10) 0.0261(4) Uani 1 d .
H2 H 0.6455 -0.1783 -0.0760 0.031 Uiso 1 calc R
C15 C 0.19271(17) -0.00674(19) -0.04965(10) 0.0234(4) Uani 1 d .
H15 H 0.2079 -0.1051 -0.0454 0.028 Uiso 1 calc R
C5 C 0.37459(16) -0.24960(18) -0.20239(9) 0.0193(4) Uani 1 d .
C23 C 0.22997(19) -0.14165(19) -0.46048(10) 0.0267(4) Uani 1 d .
H23 H 0.1659 -0.1171 -0.4938 0.032 Uiso 1 calc R
C18 C 0.14684(18) 0.28651(19) -0.06199(10) 0.0246(4) Uani 1 d .
H18 H 0.1310 0.3848 -0.0660 0.029 Uiso 1 calc R
C9 C 0.25994(17) -0.24908(18) -0.25353(9) 0.0199(4) Uani 1 d .
C24 C 0.3544(2) -0.14297(19) -0.48470(10) 0.0268(4) Uani 1 d .
H24 H 0.3741 -0.1192 -0.5340 0.032 Uiso 1 calc R
C17 C 0.12198(17) 0.2142(2) 0.00414(10) 0.0228(4) Uani 1 d .
C21 C 0.29430(17) -0.21336(18) -0.33563(9) 0.0196(4) Uani 1 d .
C26 C 0.41956(17) -0.21524(18) -0.36054(10) 0.0220(4) Uani 1 d .
H26 H 0.4839 -0.2401 -0.3274 0.026 Uiso 1 calc R
C25 C 0.44871(19) -0.18013(19) -0.43462(10) 0.0256(4) Uani 1 d .
H25 H 0.5324 -0.1817 -0.4505 0.031 Uiso 1 calc R
C8 C 0.17702(17) -0.12928(19) -0.21732(10) 0.0221(4) Uani 1 d .
H8A H 0.1249 -0.0825 -0.2549 0.027 Uiso 1 calc R
H8B H 0.1227 -0.1694 -0.1788 0.027 Uiso 1 calc R
C1 C 0.56861(18) -0.3270(2) -0.14529(10) 0.0261(4) Uani 1 d .
H1 H 0.6311 -0.3963 -0.1386 0.031 Uiso 1 calc R

loop_
_atom_site_aniso_label
_atom_site_aniso_U_11
_atom_site_aniso_U_22
_atom_site_aniso_U_33
_atom_site_aniso_U_23
_atom_site_aniso_U_13
_atom_site_aniso_U_12
Cl20 0.0314(2) 0.0265(2) 0.0272(2) -0.00685(17) 0.00659(18) -0.00069(18)
F11 0.0382(6) 0.0236(6) 0.0289(5) 0.0056(4) 0.0103(5) -0.0025(5)
F13 0.0270(6) 0.0285(6) 0.0428(6) 0.0015(5) -0.0029(5) -0.0077(5)
F12 0.0390(6) 0.0168(5) 0.0360(6) -0.0046(4) 0.0083(5) -0.0009(5)
C19 0.0261(9) 0.0198(9) 0.0236(8) 0.0036(7) 0.0025(7) 0.0006(7)
C4 0.0216(8) 0.0176(8) 0.0200(8) 0.0029(7) 0.0046(7) -0.0005(7)
C3 0.0254(9) 0.0201(9) 0.0240(8) 0.0016(7) 0.0023(7) -0.0038(7)
C10 0.0263(9) 0.0205(9) 0.0245(9) 0.0010(7) 0.0025(7) -0.0001(7)
C6 0.0266(9) 0.0208(9) 0.0216(8) 0.0026(7) 0.0045(7) 0.0040(7)
C14 0.0200(8) 0.0180(8) 0.0228(8) -0.0001(7) 0.0003(7) -0.0009(7)
C7 0.0227(9) 0.0172(8) 0.0207(8) 0.0027(6) 0.0015(7) -0.0005(7)
C16 0.0237(9) 0.0246(9) 0.0207(8) 0.0015(7) -0.0008(7) -0.0031(7)
C22 0.0259(9) 0.0197(9) 0.0262(9) -0.0023(7) 0.0003(7) 0.0015(7)
C2 0.0220(9) 0.0309(10) 0.0255(9) 0.0056(7) -0.0019(7) -0.0020(7)
C15 0.0267(9) 0.0165(8) 0.0270(9) 0.0007(7) 0.0019(7) -0.0009(7)
C5 0.0220(8) 0.0190(8) 0.0168(7) 0.0031(6) 0.0043(7) -0.0005(7)
C23 0.0367(10) 0.0191(9) 0.0241(9) -0.0001(7) -0.0058(8) 0.0031(8)
C18 0.0271(9) 0.0168(8) 0.0298(9) -0.0017(7) 0.0006(8) 0.0018(7)
C9 0.0230(8) 0.0152(8) 0.0215(8) 0.0003(6) 0.0032(7) 0.0006(7)
C24 0.0428(11) 0.0175(9) 0.0200(8) 0.0004(7) 0.0040(8) -0.0015(8)
C17 0.0205(8) 0.0235(9) 0.0242(8) -0.0056(7) 0.0013(7) -0.0018(7)
C21 0.0264(9) 0.0134(8) 0.0190(8) -0.0010(6) 0.0007(7) -0.0010(7)
C26 0.0254(9) 0.0184(8) 0.0222(8) -0.0014(7) 0.0007(7) -0.0005(7)
C25 0.0307(10) 0.0210(9) 0.0252(9) -0.0017(7) 0.0056(8) -0.0018(7)
C8 0.0218(9) 0.0200(9) 0.0244(8) -0.0008(7) 0.0024(7) 0.0021(7)
C1 0.0246(9) 0.0278(10) 0.0258(9) 0.0062(7) 0.0031(7) 0.0064(8)

loop_
_atom_type_symbol
_atom_type_description
_atom_type_scat_dispersion_real
_atom_type_scat_dispersion_imag
_atom_type_scat_source
C C 0.0181 0.0091 'International Tables Vol C Tables 4.2.6.8 and 6.1.1.4'
H H 0.0000 0.0000 'International Tables Vol C Tables 4.2.6.8 and 6.1.1.4'
F F 0.0727 0.0534 'International Tables Vol C Tables 4.2.6.8 and 6.1.1.4'
Cl Cl 0.3639 0.7018 'International Tables Vol C Tables 4.2.6.8 and 6.1.1.4'

loop_
_geom_angle_atom_site_label_1
_geom_angle_atom_site_label_2
_geom_angle_atom_site_label_3
_geom_angle
C14 C19 C18 120.92(17)
C3 C4 C7 128.45(16)
C3 C4 C5 120.80(16)
C5 C4 C7 110.75(15)
C4 C3 C2 119.24(17)
F11 C10 C9 111.91(15)
F13 C10 F11 105.80(14)
F13 C10 C9 112.61(15)
F12 C10 F11 106.27(14)
F12 C10 F13 106.59(15)
F12 C10 C9 113.13(14)
C1 C6 C5 118.88(17)
C19 C14 C7 121.44(15)
C19 C14 C15 118.36(16)
C15 C14 C7 120.20(16)
C4 C7 C8 101.91(14)
C14 C7 C4 114.70(14)
C14 C7 C8 113.61(14)
C17 C16 C15 118.68(16)
C23 C22 C21 120.83(17)
C1 C2 C3 120.38(18)
C16 C15 C14 121.43(16)
C4 C5 C6 120.09(17)
C4 C5 C9 110.29(15)
C6 C5 C9 129.55(16)
C24 C23 C22 120.62(18)
C17 C18 C19 119.08(16)
C10 C9 C21 109.23(14)
C10 C9 C8 109.80(14)
C5 C9 C10 111.56(14)
C5 C9 C21 112.42(14)
C5 C9 C8 101.78(13)
C21 C9 C8 111.89(14)
C25 C24 C23 119.15(16)
C16 C17 Cl20 118.85(14)
C18 C17 Cl20 119.61(14)
C18 C17 C16 121.53(16)
C22 C21 C9 120.28(16)
C22 C21 C26 118.27(16)
C26 C21 C9 121.45(16)
C25 C26 C21 120.51(17)
C24 C25 C26 120.63(17)
C7 C8 C9 104.97(14)
C6 C1 C2 120.61(17)

loop_
_geom_bond_atom_site_label_1
_geom_bond_atom_site_label_2
_geom_bond_distance
Cl20 C17 1.7490(17)
F11 C10 1.352(2)
F13 C10 1.349(2)
F12 C10 1.340(2)
C19 C14 1.392(2)
C19 C18 1.393(3)
C4 C3 1.380(3)
C4 C7 1.523(2)
C4 C5 1.397(2)
C3 C2 1.392(3)
C10 C9 1.527(2)
C6 C5 1.397(2)
C6 C1 1.391(3)
C14 C7 1.512(2)
C14 C15 1.399(2)
C7 C8 1.549(2)
C16 C15 1.386(3)
C16 C17 1.384(3)
C22 C23 1.388(3)
C22 C21 1.394(3)
C2 C1 1.392(3)
C5 C9 1.517(3)
C23 C24 1.386(3)
C18 C17 1.382(3)
C9 C21 1.544(2)
C9 C8 1.556(2)
C24 C25 1.383(3)
C21 C26 1.398(2)
C26 C25 1.394(2)

loop_
_geom_torsion_atom_site_label_1
_geom_torsion_atom_site_label_2
_geom_torsion_atom_site_label_3
_geom_torsion_atom_site_label_4
_geom_torsion
F11 C10 C9 C5 48.62(19)
F11 C10 C9 C21 173.52(14)
F11 C10 C9 C8 -63.44(19)
F13 C10 C9 C5 167.66(14)
F13 C10 C9 C21 -67.44(18)
F13 C10 C9 C8 55.60(19)
F12 C10 C9 C5 -71.40(18)
F12 C10 C9 C21 53.5(2)
F12 C10 C9 C8 176.54(14)
C19 C14 C7 C4 132.32(18)
C19 C14 C7 C8 -111.00(19)
C19 C14 C15 C16 -0.2(3)
C19 C18 C17 Cl20 178.42(14)
C19 C18 C17 C16 -0.6(3)
C4 C3 C2 C1 -0.7(3)
C4 C7 C8 C9 -29.80(16)
C4 C5 C9 C10 -138.02(14)
C4 C5 C9 C21 98.88(16)
C4 C5 C9 C8 -20.99(17)
C3 C4 C7 C14 -40.1(2)
C3 C4 C7 C8 -163.27(16)
C3 C4 C5 C6 0.4(2)
C3 C4 C5 C9 -176.98(14)
C3 C2 C1 C6 0.6(3)
C10 C9 C21 C22 69.9(2)
C10 C9 C21 C26 -110.80(18)
C10 C9 C8 C7 149.42(14)
C6 C5 C9 C10 44.9(2)
C6 C5 C9 C21 -78.2(2)
C6 C5 C9 C8 161.91(16)
C14 C19 C18 C17 0.1(3)
C14 C7 C8 C9 -153.73(14)
C7 C4 C3 C2 -178.98(16)
C7 C4 C5 C6 179.73(14)
C7 C4 C5 C9 2.31(18)
C7 C14 C15 C16 -179.51(16)
C22 C23 C24 C25 0.2(3)
C22 C21 C26 C25 0.5(3)
C15 C14 C7 C4 -48.4(2)
C15 C14 C7 C8 68.2(2)
C15 C16 C17 Cl20 -178.34(14)
C15 C16 C17 C18 0.7(3)
C5 C4 C3 C2 0.2(2)
C5 C4 C7 C14 140.70(15)
C5 C4 C7 C8 17.51(17)
C5 C6 C1 C2 0.0(3)
C5 C9 C21 C22 -165.75(15)
C5 C9 C21 C26 13.6(2)
C5 C9 C8 C7 31.12(16)
C23 C22 C21 C9 178.75(16)
C23 C22 C21 C26 -0.6(3)
C23 C24 C25 C26 -0.3(3)
C18 C19 C14 C7 179.59(16)
C18 C19 C14 C15 0.3(3)
C9 C21 C26 C25 -178.85(15)
C17 C16 C15 C14 -0.3(3)
C21 C22 C23 C24 0.3(3)
C21 C9 C8 C7 -89.11(17)
C21 C26 C25 C24 0.0(3)
C8 C9 C21 C22 -51.9(2)
C8 C9 C21 C26 127.40(17)
C1 C6 C5 C4 -0.5(2)
C1 C6 C5 C9 176.32(16)
